data_4326635
loop_
_publ_author_name
'Irene Bassanetti'
'Luciano Marchi\`o'

_publ_contact_author_address
;
Departimento di Chimica GIAF
Universit\`a di Parma
via Usberti 17/a, 43100, Parma, Italy
;
_publ_contact_author_email marchio@unipr.it
_publ_contact_author_fax '0039 0521 905557'
_publ_contact_author_name 'Dr. Luciano Marchi\`o'
_publ_contact_author_phone '0039 0521 905419'
_publ_section_title
;
 Structural Variability in Ag(I) and Cu(I) Coordination Polymers with
 Thioether-Functionalized Bis(pyrazolyl)methane Ligands
;
_journal_name_full 'Inorganic Chemistry'
_journal_page_first 10786
_journal_page_last 10797
_journal_paper_doi 10.1021/ic201338w
_journal_volume 50
_journal_year 2011
_chemical_formula_moiety 'C14 H14 Ag N4 S 1+, B F4 1-'
_chemical_formula_sum 'C14 H14 Ag B F4 N4 S'
_chemical_formula_weight 465.03
_chemical_name_systematic
;
 ?
;
_space_group_IT_number 14
_symmetry_cell_setting monoclinic
_symmetry_space_group_name_Hall '-P 2ybc'
_symmetry_space_group_name_H-M 'P 1 21/c 1'
_atom_sites_solution_hydrogens geom
_atom_sites_solution_primary direct
_atom_sites_solution_secondary difmap
_audit_creation_method SHELXL-97
_cell_angle_alpha 90.00
_cell_angle_beta 102.979(1)
_cell_angle_gamma 90.00
_cell_formula_units_Z 4
_cell_length_a 8.901(1)
_cell_length_b 17.268(2)
_cell_length_c 11.510(1)
_cell_measurement_reflns_used 19445
_cell_measurement_temperature 293(2)
_cell_measurement_theta_max 30.51
_cell_measurement_theta_min 2.17
_cell_volume 1723.9(3)
_computing_cell_refinement Saint
_computing_data_collection Smart
_computing_data_reduction Saint
_computing_structure_refinement 'SHELXL-97 (Sheldrick, 1997)'
_computing_structure_solution Sir2004
_diffrn_ambient_temperature 293(2)
_diffrn_measured_fraction_theta_full 0.999
_diffrn_measured_fraction_theta_max 0.999
_diffrn_measurement_device_type 'Bruker Smart ApexII CCD'
_diffrn_measurement_method 'theta & omega scan'
_diffrn_radiation_monochromator graphite
_diffrn_radiation_source 'fine-focus sealed tube'
_diffrn_radiation_type MoK\a
_diffrn_radiation_wavelength 0.71073
_diffrn_reflns_av_R_equivalents 0.0229
_diffrn_reflns_av_sigmaI/netI 0.0165
_diffrn_reflns_limit_h_max 12
_diffrn_reflns_limit_h_min -12
_diffrn_reflns_limit_k_max 24
_diffrn_reflns_limit_k_min -24
_diffrn_reflns_limit_l_max 16
_diffrn_reflns_limit_l_min -16
_diffrn_reflns_number 27694
_diffrn_reflns_theta_full 30.51
_diffrn_reflns_theta_max 30.51
_diffrn_reflns_theta_min 2.17
_diffrn_standards_decay_% none
_exptl_absorpt_coefficient_mu 1.335
_exptl_absorpt_correction_T_max 1.000
_exptl_absorpt_correction_T_min 0.893
_exptl_absorpt_correction_type multi-scan
_exptl_absorpt_process_details SADABS
_exptl_crystal_colour colorless
_exptl_crystal_density_diffrn 1.792
_exptl_crystal_description prism
_exptl_crystal_F_000 920
_exptl_crystal_size_max 0.33
_exptl_crystal_size_mid 0.24
_exptl_crystal_size_min 0.14
_refine_diff_density_max 1.044
_refine_diff_density_min -0.595
_refine_diff_density_rms 0.069
_refine_ls_extinction_method none
_refine_ls_goodness_of_fit_ref 1.003
_refine_ls_hydrogen_treatment constr
_refine_ls_matrix_type full
_refine_ls_number_parameters 263
_refine_ls_number_reflns 5272
_refine_ls_number_restraints 10
_refine_ls_restrained_S_all 1.024
_refine_ls_R_factor_all 0.0488
_refine_ls_R_factor_gt 0.0380
_refine_ls_shift/su_max 0.001
_refine_ls_shift/su_mean 0.000
_refine_ls_structure_factor_coef Fsqd
_refine_ls_weighting_details 'calc w=1/[\s^2^(Fo^2^)+(0.0682P)^2^+0.6793P] where P=(Fo^2^+2Fc^2^)/3'
_refine_ls_weighting_scheme calc
_refine_ls_wR_factor_gt 0.1094
_refine_ls_wR_factor_ref 0.1188
_reflns_number_gt 4108
_reflns_number_total 5272
_reflns_threshold_expression >2sigma(I)
_cod_data_source_file ic201338w_si_001_04.cif
_cod_data_source_block ib114
_cod_database_code 4326635

loop_
_symmetry_equiv_pos_as_xyz
'x, y, z'
'-x, y+1/2, -z+1/2'
'-x, -y, -z'
'x, -y-1/2, z-1/2'

loop_
_atom_site_label
_atom_site_type_symbol
_atom_site_fract_x
_atom_site_fract_y
_atom_site_fract_z
_atom_site_U_iso_or_equiv
_atom_site_adp_type
_atom_site_occupancy
_atom_site_symmetry_multiplicity
_atom_site_calc_flag
_atom_site_refinement_flags
_atom_site_disorder_assembly
_atom_site_disorder_group
Ag Ag 0.43022(3) 0.161212(14) 0.51295(2) 0.06531(11) Uani 1 1 d . . .
S13 S 0.32709(7) 0.22840(4) 0.09633(5) 0.04836(14) Uani 1 1 d . . .
N12 N 0.2751(2) 0.08838(11) 0.25317(18) 0.0443(4) Uani 1 1 d . . .
C33 C 0.1811(3) 0.26893(13) 0.1619(2) 0.0458(5) Uani 1 1 d . . .
N11 N 0.5475(2) 0.06196(11) 0.32176(17) 0.0428(4) Uani 1 1 d . . .
N22 N 0.2308(2) 0.12529(13) 0.34368(18) 0.0491(4) Uani 1 1 d . . .
N21 N 0.5834(2) 0.08546(12) 0.43767(18) 0.0486(4) Uani 1 1 d . . .
C23 C 0.4651(3) 0.18506(15) 0.2193(2) 0.0475(5) Uani 1 1 d . . .
H23A H 0.5682 0.1899 0.2054 0.057 Uiso 1 1 calc R . .
H23B H 0.4624 0.2121 0.2926 0.057 Uiso 1 1 calc R . .
C13 C 0.4271(3) 0.09955(13) 0.2314(2) 0.0429(4) Uani 1 1 d . . .
H13 H 0.4278 0.0748 0.1549 0.051 Uiso 1 1 calc R . .
C31 C 0.6435(3) 0.00593(15) 0.3017(2) 0.0511(5) Uani 1 1 d . . .
H31 H 0.6415 -0.0184 0.2293 0.061 Uiso 1 1 calc R . .
C32 C 0.1548(3) 0.05092(17) 0.1821(3) 0.0613(7) Uani 1 1 d . . .
H32 H 0.1574 0.0222 0.1142 0.074 Uiso 1 1 calc R . .
C21 C 0.7450(3) -0.00858(17) 0.4080(3) 0.0581(6) Uani 1 1 d . . .
H21 H 0.8246 -0.0446 0.4228 0.070 Uiso 1 1 calc R . .
C43 C 0.2156(3) 0.31718(16) 0.2600(2) 0.0557(6) Uani 1 1 d . . .
H43 H 0.3175 0.3287 0.2960 0.067 Uiso 1 1 calc R . .
C11 C 0.7034(3) 0.04189(16) 0.4887(2) 0.0543(6) Uani 1 1 d . . .
H11 H 0.7531 0.0450 0.5687 0.065 Uiso 1 1 calc R . .
C12 C 0.0814(3) 0.10978(18) 0.3287(3) 0.0594(6) Uani 1 1 d . . .
H12 H 0.0195 0.1276 0.3783 0.071 Uiso 1 1 calc R . .
C83 C 0.0300(3) 0.25245(18) 0.1065(3) 0.0617(7) Uani 1 1 d . . .
H83 H 0.0074 0.2196 0.0408 0.074 Uiso 1 1 calc R . .
C53 C 0.0954(5) 0.34815(19) 0.3038(3) 0.0727(9) Uani 1 1 d . . .
H53 H 0.1171 0.3797 0.3710 0.087 Uiso 1 1 calc R . .
C63 C -0.0542(5) 0.3329(2) 0.2495(4) 0.0837(11) Uani 1 1 d . . .
H63 H -0.1338 0.3543 0.2793 0.100 Uiso 1 1 calc R . .
C73 C -0.0872(4) 0.2860(2) 0.1510(4) 0.0827(10) Uani 1 1 d . . .
H73 H -0.1894 0.2764 0.1136 0.099 Uiso 1 1 calc R . .
C22 C 0.0302(3) 0.0634(2) 0.2290(3) 0.0709(8) Uani 1 1 d . . .
H22 H -0.0692 0.0447 0.2003 0.085 Uiso 1 1 calc R . .
B B 0.6282(6) 0.3796(3) 0.4416(5) 0.0858(12) Uani 1 1 d D . .
F2 F 0.6346(16) 0.3069(7) 0.4619(12) 0.188(5) Uani 0.655(11) 1 d P A 1
F1 F 0.4823(5) 0.4097(3) 0.4594(3) 0.0927(15) Uani 0.655(11) 1 d P A 1
F4 F 0.6066(5) 0.3866(5) 0.3161(5) 0.106(2) Uani 0.655(11) 1 d P A 1
F3 F 0.7361(13) 0.4173(8) 0.5019(12) 0.232(6) Uani 0.655(11) 1 d P A 1
F5 F 0.619(4) 0.3992(13) 0.551(2) 0.36(3) Uani 0.345(11) 1 d PD A 2
F6 F 0.613(2) 0.4188(11) 0.3515(19) 0.213(11) Uani 0.345(11) 1 d PD A 2
F8 F 0.7965(11) 0.3958(7) 0.4732(9) 0.095(3) Uani 0.345(11) 1 d PD A 2
F7 F 0.6052(15) 0.3002(6) 0.4522(10) 0.077(3) Uani 0.345(11) 1 d PD A 2

loop_
_atom_site_aniso_label
_atom_site_aniso_U_11
_atom_site_aniso_U_22
_atom_site_aniso_U_33
_atom_site_aniso_U_23
_atom_site_aniso_U_13
_atom_site_aniso_U_12
Ag 0.07337(17) 0.06703(16) 0.05969(15) -0.01979(9) 0.02378(11) 0.00571(10)
S13 0.0554(3) 0.0484(3) 0.0431(3) 0.0093(2) 0.0149(2) 0.0038(2)
N12 0.0454(9) 0.0403(9) 0.0472(10) 0.0012(7) 0.0102(8) -0.0008(7)
C33 0.0489(12) 0.0413(11) 0.0480(11) 0.0106(9) 0.0127(9) 0.0030(9)
N11 0.0479(10) 0.0384(9) 0.0425(9) -0.0019(7) 0.0112(7) 0.0051(7)
N22 0.0498(10) 0.0502(11) 0.0495(10) 0.0033(8) 0.0154(8) 0.0022(8)
N21 0.0541(11) 0.0462(10) 0.0448(10) -0.0035(8) 0.0093(8) 0.0049(8)
C23 0.0464(11) 0.0452(11) 0.0512(12) 0.0088(9) 0.0113(9) 0.0002(9)
C13 0.0468(11) 0.0414(10) 0.0412(10) 0.0004(8) 0.0111(9) 0.0033(9)
C31 0.0526(13) 0.0475(12) 0.0555(13) -0.0006(10) 0.0172(10) 0.0095(10)
C32 0.0568(15) 0.0537(14) 0.0675(17) -0.0068(12) 0.0012(12) -0.0085(12)
C21 0.0524(14) 0.0555(14) 0.0665(16) 0.0079(12) 0.0137(12) 0.0145(11)
C43 0.0658(16) 0.0477(12) 0.0525(13) 0.0029(11) 0.0109(12) 0.0055(11)
C11 0.0557(14) 0.0543(14) 0.0496(13) 0.0051(10) 0.0048(10) 0.0039(11)
C12 0.0497(13) 0.0638(16) 0.0682(16) 0.0134(13) 0.0205(12) 0.0039(12)
C83 0.0552(14) 0.0610(16) 0.0657(16) 0.0013(13) 0.0067(12) 0.0029(12)
C53 0.101(3) 0.0623(17) 0.0576(17) 0.0056(13) 0.0243(17) 0.0225(16)
C63 0.081(2) 0.083(2) 0.098(3) 0.022(2) 0.043(2) 0.0304(18)
C73 0.0521(16) 0.085(2) 0.111(3) 0.011(2) 0.0175(17) 0.0114(15)
C22 0.0486(14) 0.0722(18) 0.088(2) 0.0040(16) 0.0065(14) -0.0107(13)
B 0.089(3) 0.075(3) 0.092(3) 0.021(2) 0.017(2) -0.013(2)
F2 0.185(10) 0.097(6) 0.265(12) 0.056(6) 0.014(8) -0.002(6)
F1 0.103(3) 0.109(3) 0.068(2) -0.0097(18) 0.025(2) 0.009(2)
F4 0.067(2) 0.170(6) 0.085(3) 0.031(3) 0.0254(18) 0.025(3)
F3 0.134(7) 0.254(12) 0.254(12) -0.001(9) -0.068(7) -0.085(8)
F5 0.54(5) 0.25(2) 0.43(4) -0.15(3) 0.43(5) -0.14(3)
F6 0.259(19) 0.134(13) 0.24(2) 0.121(15) 0.040(15) 0.014(11)
F8 0.082(5) 0.110(6) 0.079(4) 0.040(4) -0.009(4) -0.032(4)
F7 0.086(5) 0.054(4) 0.087(5) -0.004(4) 0.012(4) -0.027(4)

loop_
_atom_type_symbol
_atom_type_description
_atom_type_scat_dispersion_real
_atom_type_scat_dispersion_imag
_atom_type_scat_source
C C 0.0033 0.0016 'International Tables Vol C Tables 4.2.6.8 and 6.1.1.4'
H H 0.0000 0.0000 'International Tables Vol C Tables 4.2.6.8 and 6.1.1.4'
B B 0.0013 0.0007 'International Tables Vol C Tables 4.2.6.8 and 6.1.1.4'
N N 0.0061 0.0033 'International Tables Vol C Tables 4.2.6.8 and 6.1.1.4'
F F 0.0171 0.0103 'International Tables Vol C Tables 4.2.6.8 and 6.1.1.4'
S S 0.1246 0.1234 'International Tables Vol C Tables 4.2.6.8 and 6.1.1.4'
Ag Ag -0.8971 1.1015 'International Tables Vol C Tables 4.2.6.8 and 6.1.1.4'

loop_
_geom_angle_atom_site_label_1
_geom_angle_atom_site_label_2
_geom_angle_atom_site_label_3
_geom_angle
_geom_angle_site_symmetry_3
N21 Ag N22 86.43(7) .
N21 Ag S13 162.25(6) 4_566
N22 Ag S13 104.43(5) 4_566
C33 S13 C23 105.17(11) .
C33 S13 Ag 103.72(8) 4_565
C23 S13 Ag 112.68(8) 4_565
N22 N12 C32 111.2(2) .
N22 N12 C13 121.14(19) .
C32 N12 C13 127.0(2) .
C43 C33 C83 121.1(3) .
C43 C33 S13 122.2(2) .
C83 C33 S13 116.7(2) .
C31 N11 N21 111.34(19) .
C31 N11 C13 126.0(2) .
N21 N11 C13 122.42(18) .
C12 N22 N12 105.1(2) .
C12 N22 Ag 133.80(19) .
N12 N22 Ag 117.12(15) .
C11 N21 N11 104.6(2) .
C11 N21 Ag 131.97(18) .
N11 N21 Ag 122.16(15) .
C13 C23 S13 110.17(17) .
C13 C23 H23A 109.6 .
S13 C23 H23A 109.6 .
C13 C23 H23B 109.6 .
S13 C23 H23B 109.6 .
H23A C23 H23B 108.1 .
N12 C13 N11 112.46(18) .
N12 C13 C23 112.37(18) .
N11 C13 C23 110.53(19) .
N12 C13 H13 107.0 .
N11 C13 H13 107.0 .
C23 C13 H13 107.0 .
N11 C31 C21 107.2(2) .
N11 C31 H31 126.4 .
C21 C31 H31 126.4 .
C22 C32 N12 106.9(3) .
C22 C32 H32 126.6 .
N12 C32 H32 126.6 .
C31 C21 C11 105.2(2) .
C31 C21 H21 127.4 .
C11 C21 H21 127.4 .
C33 C43 C53 118.7(3) .
C33 C43 H43 120.6 .
C53 C43 H43 120.6 .
N21 C11 C21 111.7(2) .
N21 C11 H11 124.1 .
C21 C11 H11 124.1 .
N22 C12 C22 110.8(3) .
N22 C12 H12 124.6 .
C22 C12 H12 124.6 .
C33 C83 C73 118.5(3) .
C33 C83 H83 120.7 .
C73 C83 H83 120.7 .
C63 C53 C43 120.8(3) .
C63 C53 H53 119.6 .
C43 C53 H53 119.6 .
C53 C63 C73 119.9(3) .
C53 C63 H63 120.0 .
C73 C63 H63 120.0 .
C63 C73 C83 120.9(3) .
C63 C73 H73 119.6 .
C83 C73 H73 119.6 .
C32 C22 C12 105.9(3) .
C32 C22 H22 127.0 .
C12 C22 H22 127.0 .
F6 B F3 96.1(13) .
F6 B F2 133.9(14) .
F3 B F2 114.7(9) .
F6 B F5 130.4(15) .
F3 B F5 62.5(10) .
F2 B F5 95.0(13) .
F6 B F7 129.0(13) .
F3 B F7 125.4(8) .
F2 B F7 11.1(10) .
F5 B F7 97.3(10) .
F6 B F4 28.8(12) .
F3 B F4 115.9(8) .
F2 B F4 105.1(8) .
F5 B F4 157.3(15) .
F7 B F4 100.6(7) .
F6 B F1 89.5(11) .
F3 B F1 109.8(9) .
F2 B F1 109.3(7) .
F5 B F1 61.7(16) .
F7 B F1 100.7(7) .
F4 B F1 101.1(4) .
F6 B F8 90.8(11) .
F3 B F8 31.9(9) .
F2 B F8 98.0(8) .
F5 B F8 89.7(14) .
F7 B F8 108.8(8) .
F4 B F8 97.5(5) .
F1 B F8 141.3(7) .

loop_
_geom_bond_atom_site_label_1
_geom_bond_atom_site_label_2
_geom_bond_distance
_geom_bond_site_symmetry_2
Ag N21 2.203(2) .
Ag N22 2.404(2) .
Ag S13 2.4069(7) 4_566
S13 C33 1.786(2) .
S13 C23 1.814(2) .
S13 Ag 2.4069(7) 4_565
N12 N22 1.353(3) .
N12 C32 1.356(3) .
N12 C13 1.443(3) .
C33 C43 1.381(4) .
C33 C83 1.382(4) .
N11 C31 1.345(3) .
N11 N21 1.362(3) .
N11 C13 1.467(3) .
N22 C12 1.329(3) .
N21 C11 1.330(3) .
C23 C13 1.528(3) .
C23 H23A 0.9700 .
C23 H23B 0.9700 .
C13 H13 0.9800 .
C31 C21 1.371(4) .
C31 H31 0.9300 .
C32 C22 1.355(4) .
C32 H32 0.9300 .
C21 C11 1.383(4) .
C21 H21 0.9300 .
C43 C53 1.389(5) .
C43 H43 0.9300 .
C11 H11 0.9300 .
C12 C22 1.391(5) .
C12 H12 0.9300 .
C83 C73 1.388(5) .
C83 H83 0.9300 .
C53 C63 1.364(6) .
C53 H53 0.9300 .
C63 C73 1.371(6) .
C63 H63 0.9300 .
C73 H73 0.9300 .
C22 H22 0.9300 .
B F6 1.221(13) .
B F3 1.236(10) .
B F2 1.276(12) .
B F5 1.325(15) .
B F7 1.395(11) .
B F4 1.419(8) .
B F1 1.456(7) .
B F8 1.487(10) .
